data_4067144
loop_
_publ_author_name
'Bhadbhade, Mohan'
'Clentsmith, Guy K. B.'
'Field, Leslie D.'

_publ_section_title
;
 Sterically Hindered Diazabutadienes (DABs): Competing Reaction Pathways
 with MeLi
;
_journal_issue 23
_journal_name_full Organometallics
_journal_page_first 6509
_journal_paper_doi 10.1021/om100850p
_journal_volume 29
_journal_year 2010
_chemical_formula_sum 'C36 H59 Li N2 O'
_chemical_formula_weight 542.79
_chemical_name_systematic
; 
2,6-diisopropyl DAB + BuNLi, 
;
_space_group_IT_number 14
_symmetry_cell_setting monoclinic
_symmetry_space_group_name_Hall '-P 2yn'
_symmetry_space_group_name_H-M 'P 1 21/n 1'
_atom_sites_solution_hydrogens geom
_atom_sites_solution_primary direct
_atom_sites_solution_secondary difmap
_audit_creation_method SHELXL-97
_cell_angle_alpha 90.00
_cell_angle_beta 101.892(2)
_cell_angle_gamma 90.00
_cell_formula_units_Z 8
_cell_length_a 18.3355(6)
_cell_length_b 10.1270(4)
_cell_length_c 39.2982(13)
_cell_measurement_reflns_used 4099
_cell_measurement_temperature 150(2)
_cell_measurement_theta_max 22.255
_cell_measurement_theta_min 2.079
_cell_volume 7140.4(4)
_computing_cell_refinement '<i>APEX2 </i>(Bruker, 2007)'
_computing_data_collection '<i>APEX2 </i>(Bruker, 2007)'
_computing_data_reduction '<i>APEX2 </i>(Bruker, 2007)'
_computing_molecular_graphics '<i>SHELXTL-Plus</i> (Sheldrick, 2008)'
_computing_structure_refinement '<i>SHELXL-97</i> (Sheldrick, 2008)'
_computing_structure_solution '<i>SHELXS-97</i> (Sheldrick, 2008)'
_diffrn_ambient_temperature 150(2)
_diffrn_measured_fraction_theta_full 0.997
_diffrn_measured_fraction_theta_max 0.997
_diffrn_measurement_device_type 'Bruker kappa APEXII CCD Diffractometer'
_diffrn_measurement_method '\f scans, and \w scans with \k offsets'
_diffrn_radiation_monochromator graphite
_diffrn_radiation_source 'fine-focus sealed tube'
_diffrn_radiation_type MoK\a
_diffrn_radiation_wavelength 0.71073
_diffrn_reflns_av_R_equivalents 0.1031
_diffrn_reflns_av_sigmaI/netI 0.1075
_diffrn_reflns_limit_h_max 21
_diffrn_reflns_limit_h_min -21
_diffrn_reflns_limit_k_max 10
_diffrn_reflns_limit_k_min -12
_diffrn_reflns_limit_l_max 46
_diffrn_reflns_limit_l_min -46
_diffrn_reflns_number 48039
_diffrn_reflns_theta_full 25.00
_diffrn_reflns_theta_max 25.00
_diffrn_reflns_theta_min 2.92
_exptl_absorpt_coefficient_mu 0.059
_exptl_absorpt_correction_T_max 0.9948
_exptl_absorpt_correction_T_min 0.9806
_exptl_absorpt_correction_type multi-scan
_exptl_absorpt_process_details 'SADABS (Bruker, 2001)'
_exptl_crystal_colour Yellow
_exptl_crystal_density_diffrn 1.010
_exptl_crystal_density_method 'not measured'
_exptl_crystal_description Plates
_exptl_crystal_F_000 2400
_exptl_crystal_size_max 0.34
_exptl_crystal_size_mid 0.17
_exptl_crystal_size_min 0.09
_refine_diff_density_max 0.510
_refine_diff_density_min -0.561
_refine_diff_density_rms 0.054
_refine_ls_extinction_method none
_refine_ls_goodness_of_fit_ref 1.040
_refine_ls_hydrogen_treatment constr
_refine_ls_matrix_type full
_refine_ls_number_parameters 755
_refine_ls_number_reflns 12524
_refine_ls_number_restraints 22
_refine_ls_restrained_S_all 1.039
_refine_ls_R_factor_all 0.1528
_refine_ls_R_factor_gt 0.0809
_refine_ls_shift/su_max 0.000
_refine_ls_shift/su_mean 0.000
_refine_ls_structure_factor_coef Fsqd
_refine_ls_weighting_details 'calc w=1/[\s^2^(Fo^2^)+(0.0283P)^2^+15.2329P] where P=(Fo^2^+2Fc^2^)/3'
_refine_ls_weighting_scheme calc
_refine_ls_wR_factor_gt 0.1622
_refine_ls_wR_factor_ref 0.1904
_reflns_number_gt 6998
_reflns_number_total 12524
_reflns_threshold_expression >2sigma(I)
_cod_data_source_file om100850p_si_001.cif
_cod_data_source_block inp21byc
_cod_depositor_comments
;
The following automatic conversions were performed:

'_symmetry_cell_setting' value 'Monoclinic' changed to 'monoclinic'
according to /home/saulius/struct/CIF-dictionaries/cif_core.dic
dictionary named 'cif_core.dic' version 2.4.1 from
2010-06-29.

'_exptl_absorpt_correction_type' value 'Multi-scan'
changed to 'multi-scan' according to
/home/saulius/struct/CIF-dictionaries/cif_core.dic dictionary named
'cif_core.dic' version 2.4.1 from 2010-06-29.

Automatic conversion script
Id: cif_fix_values 1715 2011-07-08 13:25:40Z adriana 
;
_cod_original_sg_symbol_H-M P2(1)/n
_cod_database_code 4067144

loop_
_symmetry_equiv_pos_as_xyz
'x, y, z'
'-x+1/2, y+1/2, -z+1/2'
'-x, -y, -z'
'x-1/2, -y-1/2, z-1/2'

loop_
_atom_site_label
_atom_site_type_symbol
_atom_site_fract_x
_atom_site_fract_y
_atom_site_fract_z
_atom_site_U_iso_or_equiv
_atom_site_adp_type
_atom_site_occupancy
_atom_site_symmetry_multiplicity
_atom_site_calc_flag
_atom_site_refinement_flags
_atom_site_disorder_assembly
_atom_site_disorder_group
Li1A Li 0.8404(4) 0.4261(7) 0.11214(17) 0.0302(16) Uani 1 1 d . . .
N1A N 0.83773(16) 0.2487(3) 0.12404(7) 0.0236(7) Uani 1 1 d . . .
N2A N 0.72995(16) 0.4217(3) 0.10136(7) 0.0210(7) Uani 1 1 d . . .
C1A C 0.7620(2) 0.2008(4) 0.12369(10) 0.0262(9) Uani 1 1 d . . .
C2A C 0.7059(2) 0.3098(4) 0.10973(9) 0.0247(9) Uani 1 1 d . . .
C3A C 0.8912(2) 0.1620(4) 0.11646(9) 0.0234(9) Uani 1 1 d . . .
C4A C 0.9421(2) 0.0911(4) 0.14272(10) 0.0260(9) Uani 1 1 d . . .
C5A C 0.9988(2) 0.0146(4) 0.13380(11) 0.0350(10) Uani 1 1 d . . .
H5A H 1.0312 -0.0332 0.1515 0.042 Uiso 1 1 calc R . .
C6A C 1.0092(2) 0.0061(4) 0.10039(11) 0.0352(10) Uani 1 1 d . . .
H6A H 1.0479 -0.0472 0.0950 0.042 Uiso 1 1 calc R . .
C7A C 0.9627(2) 0.0760(4) 0.07463(11) 0.0353(10) Uani 1 1 d . . .
H7A H 0.9700 0.0713 0.0514 0.042 Uiso 1 1 calc R . .
C8A C 0.9051(2) 0.1534(4) 0.08204(10) 0.0280(9) Uani 1 1 d . . .
C9A C 0.8586(2) 0.2326(4) 0.05244(9) 0.0329(10) Uani 1 1 d . . .
H9A H 0.8158 0.2714 0.0611 0.039 Uiso 1 1 calc R . .
C10A C 0.8264(3) 0.1475(5) 0.02062(11) 0.0504(13) Uani 1 1 d . . .
H10A H 0.8667 0.1185 0.0094 0.076 Uiso 1 1 calc R . .
H10B H 0.7902 0.1994 0.0041 0.076 Uiso 1 1 calc R . .
H10C H 0.8015 0.0701 0.0280 0.076 Uiso 1 1 calc R . .
C11A C 0.9042(3) 0.3468(4) 0.04233(11) 0.0454(12) Uani 1 1 d . . .
H11A H 0.9242 0.4002 0.0630 0.068 Uiso 1 1 calc R . .
H11B H 0.8723 0.4019 0.0248 0.068 Uiso 1 1 calc R . .
H11C H 0.9455 0.3117 0.0327 0.068 Uiso 1 1 calc R . .
C12A C 0.9373(2) 0.1023(4) 0.18058(10) 0.0312(10) Uani 1 1 d . . .
H12A H 0.8951 0.1632 0.1820 0.037 Uiso 1 1 calc R . .
C13A C 0.9208(2) -0.0304(4) 0.19595(11) 0.0433(12) Uani 1 1 d . . .
H13A H 0.8765 -0.0699 0.1813 0.065 Uiso 1 1 calc R . .
H13B H 0.9119 -0.0168 0.2194 0.065 Uiso 1 1 calc R . .
H13C H 0.9635 -0.0897 0.1970 0.065 Uiso 1 1 calc R . .
C14A C 1.0086(2) 0.1615(5) 0.20313(11) 0.0433(12) Uani 1 1 d . . .
H14B H 1.0505 0.1013 0.2033 0.065 Uiso 1 1 calc R . .
H14A H 1.0013 0.1738 0.2269 0.065 Uiso 1 1 calc R . .
H14C H 1.0192 0.2469 0.1935 0.065 Uiso 1 1 calc R . .
C15A C 0.68004(19) 0.5281(4) 0.08822(9) 0.0213(8) Uani 1 1 d . . .
C16A C 0.6685(2) 0.6291(4) 0.11111(10) 0.0254(9) Uani 1 1 d . . .
C17A C 0.6249(2) 0.7357(4) 0.09711(11) 0.0342(10) Uani 1 1 d . . .
H17A H 0.6168 0.8053 0.1121 0.041 Uiso 1 1 calc R . .
C18A C 0.5931(2) 0.7441(4) 0.06233(11) 0.0382(11) Uani 1 1 d . . .
H18A H 0.5627 0.8175 0.0536 0.046 Uiso 1 1 calc R . .
C19A C 0.6058(2) 0.6449(4) 0.04035(10) 0.0337(10) Uani 1 1 d . . .
H19A H 0.5842 0.6514 0.0163 0.040 Uiso 1 1 calc R . .
C20A C 0.6495(2) 0.5349(4) 0.05240(9) 0.0264(9) Uani 1 1 d . . .
C21A C 0.6644(2) 0.4320(4) 0.02670(10) 0.0352(11) Uani 1 1 d . . .
H21A H 0.6973 0.3627 0.0400 0.042 Uiso 1 1 calc R . .
C22A C 0.7055(3) 0.4923(5) 0.00072(12) 0.0564(14) Uani 1 1 d . . .
H22A H 0.6748 0.5621 -0.0124 0.085 Uiso 1 1 calc R . .
H22B H 0.7153 0.4239 -0.0154 0.085 Uiso 1 1 calc R . .
H22C H 0.7528 0.5298 0.0131 0.085 Uiso 1 1 calc R . .
C23A C 0.5927(3) 0.3640(5) 0.00766(12) 0.0566(14) Uani 1 1 d . . .
H23A H 0.5667 0.3254 0.0247 0.085 Uiso 1 1 calc R . .
H23B H 0.6053 0.2941 -0.0074 0.085 Uiso 1 1 calc R . .
H23C H 0.5603 0.4291 -0.0065 0.085 Uiso 1 1 calc R . .
C24A C 0.7037(2) 0.6245(4) 0.14940(9) 0.0303(10) Uani 1 1 d . . .
H24A H 0.7366 0.5448 0.1535 0.036 Uiso 1 1 calc R . .
C25A C 0.7519(2) 0.7450(5) 0.16117(11) 0.0458(12) Uani 1 1 d . . .
H25A H 0.7895 0.7539 0.1469 0.069 Uiso 1 1 calc R . .
H25B H 0.7766 0.7345 0.1856 0.069 Uiso 1 1 calc R . .
H25C H 0.7205 0.8242 0.1586 0.069 Uiso 1 1 calc R . .
C26A C 0.6449(2) 0.6104(5) 0.17168(11) 0.0465(12) Uani 1 1 d . . .
H26A H 0.6124 0.6882 0.1685 0.070 Uiso 1 1 calc R . .
H26B H 0.6696 0.6031 0.1962 0.070 Uiso 1 1 calc R . .
H26C H 0.6151 0.5310 0.1646 0.070 Uiso 1 1 calc R . .
C27A C 0.6239(2) 0.2850(4) 0.10762(12) 0.0406(11) Uani 1 1 d . . .
H27A H 0.5952 0.3618 0.0972 0.061 Uiso 1 1 calc R . .
H27B H 0.6148 0.2703 0.1310 0.061 Uiso 1 1 calc R . .
H27C H 0.6084 0.2068 0.0932 0.061 Uiso 1 1 calc R . .
C28A C 0.7403(2) 0.0779(4) 0.10089(12) 0.0398(11) Uani 1 1 d . . .
H28A H 0.7391 0.1002 0.0765 0.060 Uiso 1 1 calc R . .
H28B H 0.6910 0.0471 0.1033 0.060 Uiso 1 1 calc R . .
H28C H 0.7771 0.0079 0.1083 0.060 Uiso 1 1 calc R . .
C29A C 0.7491(2) 0.1654(4) 0.16080(10) 0.0361(11) Uani 1 1 d . . .
H29A H 0.6971 0.1348 0.1586 0.043 Uiso 1 1 calc R . .
H29B H 0.7823 0.0910 0.1701 0.043 Uiso 1 1 calc R . .
C30A C 0.7624(2) 0.2732(3) 0.18579(8) 0.0452(12) Uani 1 1 d . A .
H30A H 0.7189 0.3330 0.1798 0.054 Uiso 1 1 calc R . .
H30B H 0.8058 0.3228 0.1811 0.054 Uiso 1 1 calc R . .
C31A C 0.7765(2) 0.2530(3) 0.22530(8) 0.0724(16) Uani 1 1 d RDU . .
H31A H 0.8092 0.1747 0.2308 0.087 Uiso 1 1 d R . .
H31B H 0.7282 0.2301 0.2313 0.087 Uiso 1 1 d R . .
C321 C 0.8089(6) 0.3674(9) 0.2495(3) 0.073(2) Uani 0.50 1 d PDU A 1
H32A H 0.8586 0.3898 0.2457 0.109 Uiso 0.50 1 calc PR A 1
H32B H 0.8124 0.3408 0.2737 0.109 Uiso 0.50 1 calc PR A 1
H32C H 0.7762 0.4446 0.2444 0.109 Uiso 0.50 1 calc PR A 1
C322 C 0.7719(7) 0.3746(9) 0.2482(3) 0.073(2) Uani 0.50 1 d PDU A 2
H32D H 0.8076 0.4414 0.2439 0.109 Uiso 0.50 1 calc PR A 2
H32E H 0.7838 0.3487 0.2727 0.109 Uiso 0.50 1 calc PR A 2
H32F H 0.7214 0.4112 0.2425 0.109 Uiso 0.50 1 calc PR A 2
O1E O 0.91507(16) 0.5540(3) 0.12303(8) 0.0441(8) Uani 1 1 d . . .
C1E C 0.8633(3) 0.7216(5) 0.08346(13) 0.0616(15) Uani 1 1 d . . .
H1E1 H 0.8699 0.6641 0.0643 0.092 Uiso 1 1 calc R . .
H1E2 H 0.8689 0.8140 0.0770 0.092 Uiso 1 1 calc R . .
H1E3 H 0.8135 0.7082 0.0883 0.092 Uiso 1 1 calc R . .
C2E C 0.9218(3) 0.6885(4) 0.11564(12) 0.0467(12) Uani 1 1 d . . .
H2E1 H 0.9722 0.7071 0.1115 0.056 Uiso 1 1 calc R . .
H2E2 H 0.9140 0.7429 0.1355 0.056 Uiso 1 1 calc R . .
C3E C 0.9746(3) 0.5056(5) 0.15104(12) 0.0503(13) Uani 1 1 d . . .
H3E1 H 0.9781 0.4084 0.1492 0.060 Uiso 1 1 calc R . .
H3E2 H 1.0227 0.5436 0.1482 0.060 Uiso 1 1 calc R . .
C4E C 0.9621(3) 0.5398(6) 0.18562(13) 0.0700(16) Uani 1 1 d . . .
H4E1 H 0.9607 0.6360 0.1879 0.105 Uiso 1 1 calc R . .
H4E2 H 1.0027 0.5039 0.2034 0.105 Uiso 1 1 calc R . .
H4E3 H 0.9146 0.5022 0.1886 0.105 Uiso 1 1 calc R . .
Li1B Li 0.3469(4) 0.4264(7) 0.13391(17) 0.0319(16) Uani 1 1 d . . .
N1B N 0.24935(16) 0.4112(3) 0.14794(7) 0.0191(7) Uani 1 1 d . . .
N2B N 0.34539(16) 0.2439(3) 0.13007(7) 0.0233(7) Uani 1 1 d . . .
C1B C 0.22616(19) 0.2915(4) 0.14578(8) 0.0209(8) Uani 1 1 d . . .
C2B C 0.2766(2) 0.1837(4) 0.13640(9) 0.0240(9) Uani 1 1 d . . .
C3B C 0.20668(19) 0.5173(4) 0.15805(9) 0.0200(8) Uani 1 1 d . . .
C4B C 0.20563(19) 0.5372(4) 0.19329(9) 0.0220(8) Uani 1 1 d . . .
C5B C 0.1722(2) 0.6505(4) 0.20253(9) 0.0268(9) Uani 1 1 d . . .
H5B H 0.1707 0.6650 0.2263 0.032 Uiso 1 1 calc R . .
C6B C 0.1409(2) 0.7430(4) 0.17795(10) 0.0305(10) Uani 1 1 d . . .
H6B H 0.1187 0.8208 0.1848 0.037 Uiso 1 1 calc R . .
C7B C 0.1420(2) 0.7218(4) 0.14338(10) 0.0270(9) Uani 1 1 d . . .
H7B H 0.1199 0.7852 0.1266 0.032 Uiso 1 1 calc R . .
C8B C 0.1744(2) 0.6107(4) 0.13268(9) 0.0243(9) Uani 1 1 d . . .
C9B C 0.2424(2) 0.4414(4) 0.22160(9) 0.0228(9) Uani 1 1 d . . .
H9B H 0.2561 0.3599 0.2100 0.027 Uiso 1 1 calc R . .
C10B C 0.1898(2) 0.4013(4) 0.24523(10) 0.0367(11) Uani 1 1 d . . .
H10D H 0.1765 0.4793 0.2574 0.055 Uiso 1 1 calc R . .
H10E H 0.2145 0.3365 0.2623 0.055 Uiso 1 1 calc R . .
H10F H 0.1445 0.3622 0.2312 0.055 Uiso 1 1 calc R . .
C11B C 0.3138(2) 0.5011(5) 0.24275(11) 0.0438(12) Uani 1 1 d . . .
H11D H 0.3477 0.5228 0.2273 0.066 Uiso 1 1 calc R . .
H11E H 0.3378 0.4373 0.2603 0.066 Uiso 1 1 calc R . .
H11F H 0.3018 0.5815 0.2543 0.066 Uiso 1 1 calc R . .
C12B C 0.1732(2) 0.5881(4) 0.09428(9) 0.0323(10) Uani 1 1 d . . .
H12B H 0.2072 0.5121 0.0926 0.039 Uiso 1 1 calc R . .
C13B C 0.0959(3) 0.5500(6) 0.07473(11) 0.0638(16) Uani 1 1 d . . .
H13D H 0.0774 0.4759 0.0866 0.096 Uiso 1 1 calc R . .
H13E H 0.0982 0.5240 0.0510 0.096 Uiso 1 1 calc R . .
H13F H 0.0623 0.6256 0.0740 0.096 Uiso 1 1 calc R . .
C14B C 0.2020(3) 0.7062(5) 0.07732(12) 0.0616(15) Uani 1 1 d . . .
H14D H 0.1713 0.7836 0.0795 0.092 Uiso 1 1 calc R . .
H14E H 0.1996 0.6874 0.0526 0.092 Uiso 1 1 calc R . .
H14F H 0.2538 0.7239 0.0888 0.092 Uiso 1 1 calc R . .
C15B C 0.4090(2) 0.1626(4) 0.13553(9) 0.0215(8) Uani 1 1 d . . .
C16B C 0.4299(2) 0.0867(4) 0.10852(9) 0.0235(9) Uani 1 1 d . . .
C17B C 0.4942(2) 0.0089(4) 0.11578(10) 0.0273(9) Uani 1 1 d . . .
H17B H 0.5063 -0.0442 0.0978 0.033 Uiso 1 1 calc R . .
C18B C 0.5405(2) 0.0065(4) 0.14799(10) 0.0318(10) Uani 1 1 d . . .
H18B H 0.5830 -0.0495 0.1525 0.038 Uiso 1 1 calc R . .
C19B C 0.5241(2) 0.0871(4) 0.17368(10) 0.0317(10) Uani 1 1 d . . .
H19B H 0.5572 0.0889 0.1957 0.038 Uiso 1 1 calc R . .
C20B C 0.4610(2) 0.1655(4) 0.16829(9) 0.0265(9) Uani 1 1 d . . .
C21B C 0.4498(2) 0.2582(4) 0.19720(9) 0.0298(9) Uani 1 1 d . . .
H21B H 0.3972 0.2909 0.1914 0.036 Uiso 1 1 calc R . .
C22B C 0.4621(3) 0.1925(5) 0.23286(10) 0.0443(12) Uani 1 1 d . . .
H22D H 0.4303 0.1141 0.2316 0.067 Uiso 1 1 calc R . .
H22E H 0.4493 0.2548 0.2498 0.067 Uiso 1 1 calc R . .
H22F H 0.5145 0.1665 0.2401 0.067 Uiso 1 1 calc R . .
C23B C 0.5016(2) 0.3783(4) 0.19868(11) 0.0401(11) Uani 1 1 d . . .
H23D H 0.5536 0.3487 0.2035 0.060 Uiso 1 1 calc R . .
H23E H 0.4937 0.4382 0.2172 0.060 Uiso 1 1 calc R . .
H23F H 0.4905 0.4247 0.1763 0.060 Uiso 1 1 calc R . .
C24B C 0.3872(2) 0.0932(4) 0.07129(9) 0.0278(9) Uani 1 1 d . . .
H24B H 0.3411 0.1464 0.0709 0.033 Uiso 1 1 calc R . .
C25B C 0.3634(2) -0.0417(4) 0.05533(11) 0.0385(11) Uani 1 1 d . . .
H25D H 0.4077 -0.0932 0.0536 0.058 Uiso 1 1 calc R . .
H25E H 0.3322 -0.0297 0.0321 0.058 Uiso 1 1 calc R . .
H25F H 0.3349 -0.0887 0.0701 0.058 Uiso 1 1 calc R . .
C26B C 0.4334(2) 0.1641(4) 0.04845(10) 0.0396(11) Uani 1 1 d . . .
H26D H 0.4467 0.2526 0.0578 0.059 Uiso 1 1 calc R . .
H26E H 0.4041 0.1715 0.0247 0.059 Uiso 1 1 calc R . .
H26F H 0.4789 0.1136 0.0483 0.059 Uiso 1 1 calc R . .
C27B C 0.1501(2) 0.2542(4) 0.15227(10) 0.0314(10) Uani 1 1 d . . .
H27D H 0.1202 0.3341 0.1526 0.047 Uiso 1 1 calc R . .
H27E H 0.1561 0.2087 0.1747 0.047 Uiso 1 1 calc R . .
H27F H 0.1250 0.1955 0.1337 0.047 Uiso 1 1 calc R . .
C28B C 0.2892(2) 0.0833(4) 0.16650(10) 0.0331(10) Uani 1 1 d . . .
H28D H 0.3215 0.0119 0.1615 0.050 Uiso 1 1 calc R . .
H28E H 0.2411 0.0465 0.1691 0.050 Uiso 1 1 calc R . .
H28F H 0.3129 0.1276 0.1881 0.050 Uiso 1 1 calc R . .
C29B C 0.2300(2) 0.1099(4) 0.10422(10) 0.0329(10) Uani 1 1 d . . .
H29C H 0.2623 0.0431 0.0964 0.039 Uiso 1 1 calc R . .
H29D H 0.1888 0.0624 0.1116 0.039 Uiso 1 1 calc R . .
C30B C 0.1972(2) 0.1980(4) 0.07349(10) 0.0359(10) Uani 1 1 d . . .
H30C H 0.1587 0.2555 0.0801 0.043 Uiso 1 1 calc R . .
H30D H 0.2371 0.2556 0.0682 0.043 Uiso 1 1 calc R . .
C31B C 0.1626(3) 0.1213(5) 0.04099(10) 0.0466(12) Uani 1 1 d . . .
H31P H 0.1256 0.0584 0.0467 0.056 Uiso 1 1 calc R . .
H31Q H 0.2019 0.0695 0.0332 0.056 Uiso 1 1 calc R . .
C32B C 0.1243(3) 0.2109(6) 0.01126(12) 0.0687(17) Uani 1 1 d . . .
H32P H 0.0843 0.2605 0.0186 0.103 Uiso 1 1 calc R . .
H32Q H 0.1034 0.1569 -0.0091 0.103 Uiso 1 1 calc R . .
H32R H 0.1609 0.2727 0.0053 0.103 Uiso 1 1 calc R . .
O1F O 0.38771(15) 0.6044(3) 0.13462(7) 0.0344(7) Uani 1 1 d . . .
C1F C 0.4495(2) 0.5132(5) 0.09274(11) 0.0442(12) Uani 1 1 d . . .
H1F1 H 0.4668 0.4389 0.1083 0.066 Uiso 1 1 calc R . .
H1F2 H 0.4861 0.5315 0.0784 0.066 Uiso 1 1 calc R . .
H1F3 H 0.4015 0.4909 0.0777 0.066 Uiso 1 1 calc R . .
C2F C 0.4407(2) 0.6321(4) 0.11376(12) 0.0424(12) Uani 1 1 d . . .
H2F1 H 0.4892 0.6558 0.1288 0.051 Uiso 1 1 calc R . .
H2F2 H 0.4235 0.7077 0.0982 0.051 Uiso 1 1 calc R . .
C3F C 0.3716(3) 0.7169(4) 0.15470(12) 0.0464(12) Uani 1 1 d . . .
H3F1 H 0.3245 0.6999 0.1625 0.056 Uiso 1 1 calc R . .
H3F2 H 0.3638 0.7955 0.1394 0.056 Uiso 1 1 calc R . .
C4F C 0.4314(3) 0.7469(5) 0.18575(12) 0.0508(13) Uani 1 1 d . . .
H4F1 H 0.4420 0.6676 0.2002 0.076 Uiso 1 1 calc R . .
H4F2 H 0.4146 0.8179 0.1993 0.076 Uiso 1 1 calc R . .
H4F3 H 0.4766 0.7748 0.1781 0.076 Uiso 1 1 calc R . .

loop_
_atom_site_aniso_label
_atom_site_aniso_U_11
_atom_site_aniso_U_22
_atom_site_aniso_U_33
_atom_site_aniso_U_23
_atom_site_aniso_U_13
_atom_site_aniso_U_12
Li1A 0.026(4) 0.023(4) 0.039(4) 0.004(3) 0.002(3) 0.001(3)
N1A 0.0206(17) 0.0186(18) 0.0296(17) 0.0002(14) 0.0007(13) 0.0016(14)
N2A 0.0199(17) 0.0170(19) 0.0251(16) 0.0022(13) 0.0020(13) 0.0041(14)
C1A 0.016(2) 0.020(2) 0.040(2) 0.0051(18) -0.0002(17) -0.0027(16)
C2A 0.019(2) 0.025(2) 0.027(2) 0.0018(17) -0.0010(16) -0.0021(17)
C3A 0.021(2) 0.012(2) 0.035(2) 0.0019(16) 0.0008(17) -0.0017(16)
C4A 0.022(2) 0.019(2) 0.034(2) 0.0033(17) -0.0020(17) -0.0046(17)
C5A 0.023(2) 0.025(3) 0.053(3) 0.009(2) -0.0034(19) 0.0041(19)
C6A 0.030(2) 0.028(3) 0.047(3) -0.003(2) 0.008(2) 0.007(2)
C7A 0.031(2) 0.032(3) 0.042(2) -0.004(2) 0.007(2) 0.003(2)
C8A 0.028(2) 0.022(2) 0.032(2) 0.0010(17) 0.0005(18) 0.0028(18)
C9A 0.037(2) 0.031(3) 0.028(2) 0.0001(18) 0.0006(18) 0.011(2)
C10A 0.060(3) 0.051(3) 0.035(3) -0.010(2) -0.003(2) 0.009(3)
C11A 0.054(3) 0.041(3) 0.043(3) 0.008(2) 0.014(2) 0.008(2)
C12A 0.029(2) 0.026(3) 0.033(2) 0.0071(18) -0.0047(18) 0.0017(19)
C13A 0.043(3) 0.037(3) 0.047(3) 0.012(2) 0.002(2) -0.003(2)
C14A 0.035(3) 0.048(3) 0.039(2) 0.006(2) -0.010(2) -0.006(2)
C15A 0.0164(19) 0.019(2) 0.028(2) 0.0032(16) 0.0039(16) 0.0002(16)
C16A 0.021(2) 0.022(2) 0.033(2) 0.0018(17) 0.0057(17) 0.0000(17)
C17A 0.037(3) 0.022(2) 0.045(3) -0.0008(19) 0.011(2) 0.0037(19)
C18A 0.038(3) 0.033(3) 0.043(3) 0.007(2) 0.007(2) 0.012(2)
C19A 0.029(2) 0.039(3) 0.032(2) 0.014(2) 0.0034(18) 0.008(2)
C20A 0.022(2) 0.026(2) 0.030(2) 0.0049(18) 0.0029(17) 0.0009(17)
C21A 0.039(3) 0.039(3) 0.025(2) 0.0013(19) -0.0003(19) 0.016(2)
C22A 0.058(3) 0.069(4) 0.045(3) -0.007(3) 0.018(2) 0.013(3)
C23A 0.065(4) 0.051(3) 0.054(3) -0.015(3) 0.011(3) -0.008(3)
C24A 0.029(2) 0.028(3) 0.033(2) -0.0034(18) 0.0038(18) 0.0052(19)
C25A 0.041(3) 0.058(3) 0.039(2) -0.011(2) 0.008(2) -0.015(2)
C26A 0.049(3) 0.053(3) 0.037(2) 0.007(2) 0.010(2) -0.013(2)
C27A 0.020(2) 0.036(3) 0.064(3) 0.016(2) 0.002(2) -0.004(2)
C28A 0.027(2) 0.026(3) 0.062(3) 0.003(2) -0.001(2) -0.0003(19)
C29A 0.029(2) 0.032(3) 0.047(3) 0.014(2) 0.007(2) 0.002(2)
C30A 0.050(3) 0.054(3) 0.035(2) 0.016(2) 0.015(2) 0.010(2)
C31A 0.108(4) 0.074(4) 0.041(2) 0.019(2) 0.028(3) 0.020(3)
C321 0.110(5) 0.076(4) 0.038(3) 0.014(3) 0.029(4) 0.025(4)
C322 0.108(5) 0.077(4) 0.039(3) 0.016(3) 0.028(4) 0.020(4)
O1E 0.0440(19) 0.034(2) 0.0545(19) -0.0002(15) 0.0100(15) -0.0170(15)
C1E 0.077(4) 0.052(4) 0.058(3) 0.015(3) 0.019(3) -0.012(3)
C2E 0.047(3) 0.031(3) 0.067(3) -0.009(2) 0.022(3) -0.008(2)
C3E 0.040(3) 0.051(3) 0.052(3) 0.000(2) -0.008(2) -0.003(2)
C4E 0.079(4) 0.068(4) 0.058(3) -0.004(3) 0.002(3) 0.003(3)
Li1B 0.030(4) 0.027(4) 0.042(4) 0.001(3) 0.015(3) -0.001(3)
N1B 0.0211(17) 0.0154(19) 0.0213(16) 0.0008(13) 0.0052(13) 0.0020(14)
N2B 0.0212(17) 0.0203(18) 0.0305(17) 0.0029(14) 0.0101(14) 0.0014(14)
C1B 0.022(2) 0.025(2) 0.0169(18) -0.0039(16) 0.0061(15) -0.0011(17)
C2B 0.026(2) 0.017(2) 0.031(2) -0.0022(16) 0.0106(17) -0.0030(17)
C3B 0.0167(19) 0.018(2) 0.0257(19) -0.0036(16) 0.0051(15) -0.0033(16)
C4B 0.0154(19) 0.019(2) 0.031(2) -0.0041(17) 0.0026(16) -0.0011(16)
C5B 0.026(2) 0.028(2) 0.026(2) -0.0078(17) 0.0043(17) 0.0023(18)
C6B 0.030(2) 0.022(2) 0.036(2) -0.0072(18) -0.0004(18) 0.0066(18)
C7B 0.029(2) 0.018(2) 0.032(2) 0.0052(17) 0.0031(17) 0.0071(18)
C8B 0.020(2) 0.026(2) 0.027(2) -0.0009(17) 0.0051(16) -0.0025(17)
C9B 0.026(2) 0.019(2) 0.0217(19) 0.0012(16) 0.0007(16) 0.0053(17)
C10B 0.044(3) 0.033(3) 0.036(2) 0.006(2) 0.013(2) 0.004(2)
C11B 0.039(3) 0.042(3) 0.043(3) 0.013(2) -0.008(2) -0.005(2)
C12B 0.037(3) 0.033(3) 0.027(2) 0.0027(18) 0.0075(18) 0.012(2)
C13B 0.057(3) 0.099(5) 0.032(3) -0.018(3) 0.002(2) -0.007(3)
C14B 0.089(4) 0.060(4) 0.043(3) 0.016(3) 0.030(3) 0.001(3)
C15B 0.024(2) 0.013(2) 0.029(2) 0.0028(16) 0.0093(17) -0.0014(16)
C16B 0.024(2) 0.015(2) 0.032(2) 0.0003(16) 0.0078(17) -0.0003(17)
C17B 0.029(2) 0.023(2) 0.033(2) -0.0010(17) 0.0121(18) 0.0030(18)
C18B 0.029(2) 0.026(3) 0.043(2) 0.0040(19) 0.0123(19) 0.0068(19)
C19B 0.028(2) 0.030(3) 0.035(2) 0.0020(19) 0.0035(18) 0.0018(19)
C20B 0.026(2) 0.027(2) 0.028(2) 0.0006(17) 0.0095(17) 0.0013(18)
C21B 0.032(2) 0.031(3) 0.027(2) -0.0036(18) 0.0071(17) 0.0028(19)
C22B 0.048(3) 0.054(3) 0.032(2) 0.001(2) 0.013(2) -0.005(2)
C23B 0.045(3) 0.035(3) 0.039(2) -0.003(2) 0.005(2) -0.005(2)
C24B 0.029(2) 0.026(2) 0.029(2) -0.0034(18) 0.0098(17) 0.0032(18)
C25B 0.040(3) 0.035(3) 0.040(2) -0.012(2) 0.007(2) -0.002(2)
C26B 0.050(3) 0.039(3) 0.031(2) 0.005(2) 0.012(2) 0.005(2)
C27B 0.026(2) 0.029(3) 0.042(2) -0.0093(19) 0.0129(18) -0.0077(19)
C28B 0.031(2) 0.026(3) 0.044(2) 0.0055(19) 0.013(2) -0.0011(19)
C29B 0.032(2) 0.028(3) 0.041(2) -0.0120(19) 0.0121(19) -0.0057(19)
C30B 0.035(3) 0.037(3) 0.036(2) -0.011(2) 0.0058(19) 0.000(2)
C31B 0.045(3) 0.058(3) 0.035(2) -0.016(2) 0.006(2) -0.004(2)
C32B 0.080(4) 0.085(5) 0.034(3) -0.008(3) -0.005(3) -0.007(3)
O1F 0.0326(17) 0.0190(16) 0.0540(18) -0.0012(13) 0.0147(14) -0.0027(13)
C1F 0.042(3) 0.055(3) 0.039(3) 0.003(2) 0.017(2) -0.003(2)
C2F 0.041(3) 0.034(3) 0.056(3) 0.007(2) 0.019(2) -0.006(2)
C3F 0.043(3) 0.023(3) 0.076(3) -0.012(2) 0.018(3) 0.000(2)
C4F 0.064(3) 0.039(3) 0.052(3) -0.005(2) 0.018(3) -0.003(3)

loop_
_atom_type_symbol
_atom_type_description
_atom_type_scat_dispersion_real
_atom_type_scat_dispersion_imag
_atom_type_scat_source
C C 0.0033 0.0016 'International Tables Vol C Tables 4.2.6.8 and 6.1.1.4'
H H 0.0000 0.0000 'International Tables Vol C Tables 4.2.6.8 and 6.1.1.4'
Li Li -0.0003 0.0001 'International Tables Vol C Tables 4.2.6.8 and 6.1.1.4'
N N 0.0061 0.0033 'International Tables Vol C Tables 4.2.6.8 and 6.1.1.4'
O O 0.0106 0.0060 'International Tables Vol C Tables 4.2.6.8 and 6.1.1.4'

loop_
_geom_angle_atom_site_label_1
_geom_angle_atom_site_label_2
_geom_angle_atom_site_label_3
_geom_angle
N1A Li1A O1E 131.9(4)
N1A Li1A N2A 87.3(3)
O1E Li1A N2A 137.1(4)
N1A Li1A C2A 61.3(2)
O1E Li1A C2A 157.7(4)
N2A Li1A C2A 26.20(14)
N1A Li1A C3E 102.2(3)
O1E Li1A C3E 30.28(17)
N2A Li1A C3E 152.6(4)
C2A Li1A C3E 148.5(3)
N1A Li1A C1A 29.06(16)
O1E Li1A C1A 155.4(3)
N2A Li1A C1A 58.5(2)
C2A Li1A C1A 32.29(13)
C3E Li1A C1A 125.8(3)
C3A N1A C1A 119.8(3)
C3A N1A Li1A 119.9(3)
C1A N1A Li1A 113.0(3)
C2A N2A C15A 121.8(3)
C2A N2A Li1A 110.8(3)
C15A N2A Li1A 127.3(3)
N1A C1A C2A 109.2(3)
N1A C1A C28A 113.8(3)
C2A C1A C28A 107.6(3)
N1A C1A C29A 113.0(3)
C2A C1A C29A 106.3(3)
C28A C1A C29A 106.7(3)
N1A C1A Li1A 38.0(2)
C2A C1A Li1A 71.4(2)
C28A C1A Li1A 130.4(3)
C29A C1A Li1A 121.4(3)
N2A C2A C27A 121.6(3)
N2A C2A C1A 119.2(3)
C27A C2A C1A 119.1(3)
N2A C2A Li1A 43.0(2)
C27A C2A Li1A 163.9(3)
C1A C2A Li1A 76.3(2)
N1A C3A C8A 120.7(3)
N1A C3A C4A 122.9(3)
C8A C3A C4A 115.8(3)
C5A C4A C3A 120.3(4)
C5A C4A C12A 119.0(3)
C3A C4A C12A 120.7(3)
C6A C5A C4A 122.2(4)
C6A C5A H5A 118.9
C4A C5A H5A 118.9
C5A C6A C7A 119.1(4)
C5A C6A H6A 120.5
C7A C6A H6A 120.5
C6A C7A C8A 121.1(4)
C6A C7A H7A 119.5
C8A C7A H7A 119.5
C7A C8A C3A 121.5(3)
C7A C8A C9A 117.8(3)
C3A C8A C9A 120.7(3)
C8A C9A C11A 110.4(3)
C8A C9A C10A 112.9(4)
C11A C9A C10A 110.7(4)
C8A C9A H9A 107.6
C11A C9A H9A 107.6
C10A C9A H9A 107.6
C9A C10A H10A 109.5
C9A C10A H10B 109.5
H10A C10A H10B 109.5
C9A C10A H10C 109.5
H10A C10A H10C 109.5
H10B C10A H10C 109.5
C9A C11A H11A 109.5
C9A C11A H11B 109.5
H11A C11A H11B 109.5
C9A C11A H11C 109.5
H11A C11A H11C 109.5
H11B C11A H11C 109.5
C4A C12A C13A 112.3(3)
C4A C12A C14A 112.4(3)
C13A C12A C14A 109.1(3)
C4A C12A H12A 107.6
C13A C12A H12A 107.6
C14A C12A H12A 107.6
C12A C13A H13A 109.5
C12A C13A H13B 109.5
H13A C13A H13B 109.5
C12A C13A H13C 109.5
H13A C13A H13C 109.5
H13B C13A H13C 109.5
C12A C14A H14B 109.5
C12A C14A H14A 109.5
H14B C14A H14A 109.5
C12A C14A H14C 109.5
H14B C14A H14C 109.5
H14A C14A H14C 109.5
C20A C15A C16A 121.6(3)
C20A C15A N2A 119.3(3)
C16A C15A N2A 118.9(3)
C17A C16A C15A 117.5(3)
C17A C16A C24A 120.8(3)
C15A C16A C24A 121.7(3)
C18A C17A C16A 122.3(4)
C18A C17A H17A 118.9
C16A C17A H17A 118.9
C17A C18A C19A 119.2(4)
C17A C18A H18A 120.4
C19A C18A H18A 120.4
C18A C19A C20A 121.9(4)
C18A C19A H19A 119.0
C20A C19A H19A 119.0
C19A C20A C15A 117.5(4)
C19A C20A C21A 119.5(3)
C15A C20A C21A 123.0(3)
C20A C21A C22A 110.7(4)
C20A C21A C23A 112.3(3)
C22A C21A C23A 110.3(4)
C20A C21A H21A 107.8
C22A C21A H21A 107.8
C23A C21A H21A 107.8
C21A C22A H22A 109.5
C21A C22A H22B 109.5
H22A C22A H22B 109.5
C21A C22A H22C 109.5
H22A C22A H22C 109.5
H22B C22A H22C 109.5
C21A C23A H23A 109.5
C21A C23A H23B 109.5
H23A C23A H23B 109.5
C21A C23A H23C 109.5
H23A C23A H23C 109.5
H23B C23A H23C 109.5
C16A C24A C25A 112.3(3)
C16A C24A C26A 111.5(3)
C25A C24A C26A 109.5(3)
C16A C24A H24A 107.8
C25A C24A H24A 107.8
C26A C24A H24A 107.8
C24A C25A H25A 109.5
C24A C25A H25B 109.5
H25A C25A H25B 109.5
C24A C25A H25C 109.5
H25A C25A H25C 109.5
H25B C25A H25C 109.5
C24A C26A H26A 109.5
C24A C26A H26B 109.5
H26A C26A H26B 109.5
C24A C26A H26C 109.5
H26A C26A H26C 109.5
H26B C26A H26C 109.5
C2A C27A H27A 109.5
C2A C27A H27B 109.5
H27A C27A H27B 109.5
C2A C27A H27C 109.5
H27A C27A H27C 109.5
H27B C27A H27C 109.5
C1A C28A H28A 109.5
C1A C28A H28B 109.5
H28A C28A H28B 109.5
C1A C28A H28C 109.5
H28A C28A H28C 109.5
H28B C28A H28C 109.5
C30A C29A C1A 114.9(3)
C30A C29A H29A 108.5
C1A C29A H29A 108.5
C30A C29A H29B 108.5
C1A C29A H29B 108.5
H29A C29A H29B 107.5
C29A C30A C31A 123.6(2)
C29A C30A H30A 106.4
C31A C30A H30A 106.4
C29A C30A H30B 106.4
C31A C30A H30B 106.4
H30A C30A H30B 106.5
C30A C31A C322 117.8(5)
C30A C31A C321 119.2(5)
C322 C31A C321 25.3(7)
C30A C31A H31A 107.3
C322 C31A H31A 128.1
C321 C31A H31A 109.2
C30A C31A H31B 107.3
C322 C31A H31B 83.7
C321 C31A H31B 106.3
H31A C31A H31B 106.9
C31A C321 H32A 109.5
C31A C321 H32B 109.5
C31A C321 H32C 109.5
C31A C322 H32D 109.5
C31A C322 H32E 109.5
H32D C322 H32E 109.5
C31A C322 H32F 109.5
H32D C322 H32F 109.5
H32E C322 H32F 109.5
C2E O1E C3E 113.4(3)
C2E O1E Li1A 135.8(3)
C3E O1E Li1A 109.7(3)
C2E C1E H1E1 109.5
C2E C1E H1E2 109.5
H1E1 C1E H1E2 109.5
C2E C1E H1E3 109.5
H1E1 C1E H1E3 109.5
H1E2 C1E H1E3 109.5
O1E C2E C1E 108.1(4)
O1E C2E H2E1 110.1
C1E C2E H2E1 110.1
O1E C2E H2E2 110.1
C1E C2E H2E2 110.1
H2E1 C2E H2E2 108.4
C4E C3E O1E 112.5(4)
C4E C3E Li1A 107.0(4)
O1E C3E Li1A 40.0(2)
C4E C3E H3E1 109.1
O1E C3E H3E1 109.1
Li1A C3E H3E1 74.4
C4E C3E H3E2 109.1
O1E C3E H3E2 109.1
Li1A C3E H3E2 140.4
H3E1 C3E H3E2 107.8
C3E C4E H4E1 109.5
C3E C4E H4E2 109.5
H4E1 C4E H4E2 109.5
C3E C4E H4E3 109.5
H4E1 C4E H4E3 109.5
H4E2 C4E H4E3 109.5
N2B Li1B O1F 157.3(4)
N2B Li1B N1B 86.9(3)
O1F Li1B N1B 115.6(3)
N2B Li1B C1B 60.9(2)
O1F Li1B C1B 141.7(3)
N1B Li1B C1B 26.05(14)
N2B Li1B C2B 28.88(16)
O1F Li1B C2B 173.7(3)
N1B Li1B C2B 58.1(2)
C1B Li1B C2B 32.07(13)
C1B N1B C3B 122.3(3)
C1B N1B Li1B 111.1(3)
C3B N1B Li1B 126.5(3)
C15B N2B C2B 116.4(3)
C15B N2B Li1B 124.9(3)
C2B N2B Li1B 113.6(3)
N1B C1B C27B 121.9(3)
N1B C1B C2B 119.0(3)
C27B C1B C2B 119.1(3)
N1B C1B Li1B 42.8(2)
C27B C1B Li1B 164.3(3)
C2B C1B Li1B 76.3(2)
N2B C2B C1B 109.2(3)
N2B C2B C28B 114.0(3)
C1B C2B C28B 106.8(3)
N2B C2B C29B 114.0(3)
C1B C2B C29B 106.3(3)
C28B C2B C29B 106.1(3)
N2B C2B Li1B 37.6(2)
C1B C2B Li1B 71.6(2)
C28B C2B Li1B 127.7(3)
C29B C2B Li1B 124.9(3)
C4B C3B C8B 120.7(3)
C4B C3B N1B 120.0(3)
C8B C3B N1B 118.7(3)
C5B C4B C3B 118.3(3)
C5B C4B C9B 119.3(3)
C3B C4B C9B 122.3(3)
C6B C5B C4B 121.4(3)
C6B C5B H5B 119.3
C4B C5B H5B 119.3
C7B C6B C5B 119.6(4)
C7B C6B H6B 120.2
C5B C6B H6B 120.2
C8B C7B C6B 121.5(4)
C8B C7B H7B 119.2
C6B C7B H7B 119.2
C7B C8B C3B 118.4(3)
C7B C8B C12B 120.4(3)
C3B C8B C12B 121.1(3)
C11B C9B C4B 110.3(3)
C11B C9B C10B 110.7(3)
C4B C9B C10B 111.9(3)
C11B C9B H9B 107.9
C4B C9B H9B 107.9
C10B C9B H9B 107.9
C9B C10B H10D 109.5
C9B C10B H10E 109.5
H10D C10B H10E 109.5
C9B C10B H10F 109.5
H10D C10B H10F 109.5
H10E C10B H10F 109.5
C9B C11B H11D 109.5
C9B C11B H11E 109.5
H11D C11B H11E 109.5
C9B C11B H11F 109.5
H11D C11B H11F 109.5
H11E C11B H11F 109.5
C14B C12B C13B 110.6(4)
C14B C12B C8B 112.5(4)
C13B C12B C8B 111.2(3)
C14B C12B H12B 107.5
C13B C12B H12B 107.5
C8B C12B H12B 107.5
C12B C13B H13D 109.5
C12B C13B H13E 109.5
H13D C13B H13E 109.5
C12B C13B H13F 109.5
H13D C13B H13F 109.5
H13E C13B H13F 109.5
C12B C14B H14D 109.5
C12B C14B H14E 109.5
H14D C14B H14E 109.5
C12B C14B H14F 109.5
H14D C14B H14F 109.5
H14E C14B H14F 109.5
N2B C15B C16B 122.9(3)
N2B C15B C20B 120.1(3)
C16B C15B C20B 116.6(3)
C17B C16B C15B 119.8(3)
C17B C16B C24B 118.0(3)
C15B C16B C24B 122.1(3)
C18B C17B C16B 122.3(4)
C18B C17B H17B 118.9
C16B C17B H17B 118.9
C17B C18B C19B 118.6(4)
C17B C18B H18B 120.7
C19B C18B H18B 120.7
C18B C19B C20B 122.0(4)
C18B C19B H19B 119.0
C20B C19B H19B 119.0
C19B C20B C15B 120.4(3)
C19B C20B C21B 118.5(3)
C15B C20B C21B 121.1(3)
C20B C21B C22B 113.6(3)
C20B C21B C23B 109.9(3)
C22B C21B C23B 109.7(3)
C20B C21B H21B 107.8
C22B C21B H21B 107.8
C23B C21B H21B 107.8
C21B C22B H22D 109.5
C21B C22B H22E 109.5
H22D C22B H22E 109.5
C21B C22B H22F 109.5
H22D C22B H22F 109.5
H22E C22B H22F 109.5
C21B C23B H23D 109.5
C21B C23B H23E 109.5
H23D C23B H23E 109.5
C21B C23B H23F 109.5
H23D C23B H23F 109.5
H23E C23B H23F 109.5
C16B C24B C25B 113.9(3)
C16B C24B C26B 110.4(3)
C25B C24B C26B 108.9(3)
C16B C24B H24B 107.8
C25B C24B H24B 107.8
C26B C24B H24B 107.8
C24B C25B H25D 109.5
C24B C25B H25E 109.5
H25D C25B H25E 109.5
C24B C25B H25F 109.5
H25D C25B H25F 109.5
H25E C25B H25F 109.5
C24B C26B H26D 109.5
C24B C26B H26E 109.5
H26D C26B H26E 109.5
C24B C26B H26F 109.5
H26D C26B H26F 109.5
H26E C26B H26F 109.5
C1B C27B H27D 109.5
C1B C27B H27E 109.5
H27D C27B H27E 109.5
C1B C27B H27F 109.5
H27D C27B H27F 109.5
H27E C27B H27F 109.5
C2B C28B H28D 109.5
C2B C28B H28E 109.5
H28D C28B H28E 109.5
C2B C28B H28F 109.5
H28D C28B H28F 109.5
H28E C28B H28F 109.5
C30B C29B C2B 115.0(3)
C30B C29B H29C 108.5
C2B C29B H29C 108.5
C30B C29B H29D 108.5
C2B C29B H29D 108.5
H29C C29B H29D 107.5
C31B C30B C29B 113.3(4)
C31B C30B H30C 108.9
C29B C30B H30C 108.9
C31B C30B H30D 108.9
C29B C30B H30D 108.9
H30C C30B H30D 107.7
C30B C31B C32B 112.7(4)
C30B C31B H31P 109.1
C32B C31B H31P 109.1
C30B C31B H31Q 109.1
C32B C31B H31Q 109.1
H31P C31B H31Q 107.8
C31B C32B H32P 109.5
C31B C32B H32Q 109.5
H32P C32B H32Q 109.5
C31B C32B H32R 109.5
H32P C32B H32R 109.5
H32Q C32B H32R 109.5
C2F O1F C3F 113.5(3)
C2F O1F Li1B 118.7(3)
C3F O1F Li1B 127.8(3)
C2F C1F H1F1 109.5
C2F C1F H1F2 109.5
H1F1 C1F H1F2 109.5
C2F C1F H1F3 109.5
H1F1 C1F H1F3 109.5
H1F2 C1F H1F3 109.5
O1F C2F C1F 109.0(3)
O1F C2F H2F1 109.9
C1F C2F H2F1 109.9
O1F C2F H2F2 109.9
C1F C2F H2F2 109.9
H2F1 C2F H2F2 108.3
O1F C3F C4F 114.0(4)
O1F C3F H3F1 108.8
C4F C3F H3F1 108.8
O1F C3F H3F2 108.8
C4F C3F H3F2 108.8
H3F1 C3F H3F2 107.6
C3F C4F H4F1 109.5
C3F C4F H4F2 109.5
H4F1 C4F H4F2 109.5
C3F C4F H4F3 109.5
H4F1 C4F H4F3 109.5
H4F2 C4F H4F3 109.5

loop_
_geom_bond_atom_site_label_1
_geom_bond_atom_site_label_2
_geom_bond_distance
Li1A N1A 1.860(7)
Li1A O1E 1.869(7)
Li1A N2A 1.982(7)
Li1A C2A 2.717(7)
Li1A C3E 2.736(8)
Li1A C1A 2.784(8)
N1A C3A 1.393(5)
N1A C1A 1.469(4)
N2A C2A 1.283(5)
N2A C15A 1.439(4)
C1A C2A 1.531(5)
C1A C28A 1.537(5)
C1A C29A 1.566(5)
C2A C27A 1.510(5)
C3A C8A 1.430(5)
C3A C4A 1.433(5)
C4A C5A 1.399(5)
C4A C12A 1.513(5)
C5A C6A 1.368(6)
C5A H5A 0.9500
C6A C7A 1.377(6)
C6A H6A 0.9500
C7A C8A 1.393(5)
C7A H7A 0.9500
C8A C9A 1.521(5)
C9A C11A 1.527(6)
C9A C10A 1.534(5)
C9A H9A 1.0000
C10A H10A 0.9800
C10A H10B 0.9800
C10A H10C 0.9800
C11A H11A 0.9800
C11A H11B 0.9800
C11A H11C 0.9800
C12A C13A 1.529(5)
C12A C14A 1.541(5)
C12A H12A 1.0000
C13A H13A 0.9800
C13A H13B 0.9800
C13A H13C 0.9800
C14A H14B 0.9800
C14A H14A 0.9800
C14A H14C 0.9800
C15A C20A 1.405(5)
C15A C16A 1.406(5)
C16A C17A 1.389(5)
C16A C24A 1.511(5)
C17A C18A 1.374(5)
C17A H17A 0.9500
C18A C19A 1.376(6)
C18A H18A 0.9500
C19A C20A 1.397(5)
C19A H19A 0.9500
C20A C21A 1.515(5)
C21A C22A 1.516(6)
C21A C23A 1.535(6)
C21A H21A 1.0000
C22A H22A 0.9800
C22A H22B 0.9800
C22A H22C 0.9800
C23A H23A 0.9800
C23A H23B 0.9800
C23A H23C 0.9800
C24A C25A 1.521(6)
C24A C26A 1.528(5)
C24A H24A 1.0000
C25A H25A 0.9800
C25A H25B 0.9800
C25A H25C 0.9800
C26A H26A 0.9800
C26A H26B 0.9800
C26A H26C 0.9800
C27A H27A 0.9800
C27A H27B 0.9800
C27A H27C 0.9800
C28A H28A 0.9800
C28A H28B 0.9800
C28A H28C 0.9800
C29A C30A 1.455(5)
C29A H29A 0.9900
C29A H29B 0.9900
C30A C31A 1.5345
C30A H30A 0.9900
C30A H30B 0.9900
C31A C322 1.538(2)
C31A C321 1.538(2)
C31A H31A 0.9900
C31A H31B 0.9900
C321 H32A 0.9800
C321 H32B 0.9800
C321 H32C 0.9800
C322 H32D 0.9800
C322 H32E 0.9800
C322 H32F 0.9800
O1E C2E 1.403(5)
O1E C3E 1.466(5)
C1E C2E 1.517(6)
C1E H1E1 0.9800
C1E H1E2 0.9800
C1E H1E3 0.9800
C2E H2E1 0.9900
C2E H2E2 0.9900
C3E C4E 1.465(6)
C3E H3E1 0.9900
C3E H3E2 0.9900
C4E H4E1 0.9800
C4E H4E2 0.9800
C4E H4E3 0.9800
Li1B N2B 1.854(7)
Li1B O1F 1.949(7)
Li1B N1B 1.984(7)
Li1B C1B 2.723(7)
Li1B C2B 2.788(8)
N1B C1B 1.282(4)
N1B C3B 1.432(4)
N2B C15B 1.407(4)
N2B C2B 1.469(4)
C1B C27B 1.516(5)
C1B C2B 1.524(5)
C2B C28B 1.540(5)
C2B C29B 1.562(5)
C3B C4B 1.403(5)
C3B C8B 1.413(5)
C4B C5B 1.385(5)
C4B C9B 1.524(5)
C5B C6B 1.383(5)
C5B H5B 0.9500
C6B C7B 1.380(5)
C6B H6B 0.9500
C7B C8B 1.377(5)
C7B H7B 0.9500
C8B C12B 1.522(5)
C9B C11B 1.523(5)
C9B C10B 1.526(5)
C9B H9B 1.0000
C10B H10D 0.9800
C10B H10E 0.9800
C10B H10F 0.9800
C11B H11D 0.9800
C11B H11E 0.9800
C11B H11F 0.9800
C12B C14B 1.516(6)
C12B C13B 1.516(6)
C12B H12B 1.0000
C13B H13D 0.9800
C13B H13E 0.9800
C13B H13F 0.9800
C14B H14D 0.9800
C14B H14E 0.9800
C14B H14F 0.9800
C15B C16B 1.426(5)
C15B C20B 1.436(5)
C16B C17B 1.399(5)
C16B C24B 1.512(5)
C17B C18B 1.372(5)
C17B H17B 0.9500
C18B C19B 1.379(5)
C18B H18B 0.9500
C19B C20B 1.384(5)
C19B H19B 0.9500
C20B C21B 1.520(5)
C21B C22B 1.526(5)
C21B C23B 1.536(5)
C21B H21B 1.0000
C22B H22D 0.9800
C22B H22E 0.9800
C22B H22F 0.9800
C23B H23D 0.9800
C23B H23E 0.9800
C23B H23F 0.9800
C24B C25B 1.529(5)
C24B C26B 1.534(5)
C24B H24B 1.0000
C25B H25D 0.9800
C25B H25E 0.9800
C25B H25F 0.9800
C26B H26D 0.9800
C26B H26E 0.9800
C26B H26F 0.9800
C27B H27D 0.9800
C27B H27E 0.9800
C27B H27F 0.9800
C28B H28D 0.9800
C28B H28E 0.9800
C28B H28F 0.9800
C29B C30B 1.522(6)
C29B H29C 0.9900
C29B H29D 0.9900
C30B C31B 1.517(5)
C30B H30C 0.9900
C30B H30D 0.9900
C31B C32B 1.531(6)
C31B H31P 0.9900
C31B H31Q 0.9900
C32B H32P 0.9800
C32B H32Q 0.9800
C32B H32R 0.9800
O1F C2F 1.422(5)
O1F C3F 1.450(5)
C1F C2F 1.487(6)
C1F H1F1 0.9800
C1F H1F2 0.9800
C1F H1F3 0.9800
C2F H2F1 0.9900
C2F H2F2 0.9900
C3F C4F 1.494(6)
C3F H3F1 0.9900
C3F H3F2 0.9900
C4F H4F1 0.9800
C4F H4F2 0.9800
C4F H4F3 0.9800

loop_
_geom_torsion_atom_site_label_1
_geom_torsion_atom_site_label_2
_geom_torsion_atom_site_label_3
_geom_torsion_atom_site_label_4
_geom_torsion
O1E Li1A N1A C3A -55.8(6)
N2A Li1A N1A C3A 143.6(3)
C2A Li1A N1A C3A 146.4(3)
C3E Li1A N1A C3A -62.4(4)
C1A Li1A N1A C3A 150.0(5)
O1E Li1A N1A C1A 154.2(4)
N2A Li1A N1A C1A -6.4(4)
C2A Li1A N1A C1A -3.6(3)
C3E Li1A N1A C1A 147.6(3)
N1A Li1A N2A C2A 5.7(4)
O1E Li1A N2A C2A -153.1(5)
C3E Li1A N2A C2A -105.9(7)
C1A Li1A N2A C2A 2.0(3)
N1A Li1A N2A C15A -178.4(3)
O1E Li1A N2A C15A 22.9(7)
C2A Li1A N2A C15A 175.9(5)
C3E Li1A N2A C15A 70.0(8)
C1A Li1A N2A C15A 177.9(3)
C3A N1A C1A C2A -144.2(3)
Li1A N1A C1A C2A 5.9(4)
C3A N1A C1A C28A -24.0(5)
Li1A N1A C1A C28A 126.0(4)
C3A N1A C1A C29A 97.8(4)
Li1A N1A C1A C29A -112.1(4)
C3A N1A C1A Li1A -150.0(5)
O1E Li1A C1A N1A -51.1(8)
N2A Li1A C1A N1A 172.5(4)
C2A Li1A C1A N1A 174.2(4)
C3E Li1A C1A N1A -40.2(3)
N1A Li1A C1A C2A -174.2(4)
O1E Li1A C1A C2A 134.7(9)
N2A Li1A C1A C2A -1.7(2)
C3E Li1A C1A C2A 145.6(4)
N1A Li1A C1A C28A -76.6(4)
O1E Li1A C1A C28A -127.7(8)
N2A Li1A C1A C28A 95.9(4)
C2A Li1A C1A C28A 97.6(4)
C3E Li1A C1A C28A -116.8(4)
N1A Li1A C1A C29A 87.7(4)
O1E Li1A C1A C29A 36.6(10)
N2A Li1A C1A C29A -99.8(3)
C2A Li1A C1A C29A -98.1(4)
C3E Li1A C1A C29A 47.5(5)
C15A N2A C2A C27A -2.5(5)
Li1A N2A C2A C27A 173.7(4)
C15A N2A C2A C1A -179.8(3)
Li1A N2A C2A C1A -3.6(5)
C15A N2A C2A Li1A -176.2(5)
N1A C1A C2A N2A -1.3(5)
C28A C1A C2A N2A -125.2(4)
C29A C1A C2A N2A 120.8(4)
Li1A C1A C2A N2A 2.5(3)
N1A C1A C2A C27A -178.7(3)
C28A C1A C2A C27A 57.4(4)
C29A C1A C2A C27A -56.5(4)
Li1A C1A C2A C27A -174.9(4)
N1A C1A C2A Li1A -3.8(3)
C28A C1A C2A Li1A -127.7(3)
C29A C1A C2A Li1A 118.3(3)
N1A Li1A C2A N2A -173.5(4)
O1E Li1A C2A N2A 54.4(9)
C3E Li1A C2A N2A 122.1(7)
C1A Li1A C2A N2A -176.8(4)
N1A Li1A C2A C27A 166.9(10)
O1E Li1A C2A C27A 34.8(17)
N2A Li1A C2A C27A -19.6(11)
C3E Li1A C2A C27A 102.6(11)
C1A Li1A C2A C27A 163.7(12)
N1A Li1A C2A C1A 3.2(2)
O1E Li1A C2A C1A -128.9(9)
N2A Li1A C2A C1A 176.8(4)
C3E Li1A C2A C1A -61.1(6)
C1A N1A C3A C8A 95.4(4)
Li1A N1A C3A C8A -52.6(5)
C1A N1A C3A C4A -93.6(4)
Li1A N1A C3A C4A 118.5(4)
N1A C3A C4A C5A -174.3(3)
C8A C3A C4A C5A -2.9(5)
N1A C3A C4A C12A 3.2(6)
C8A C3A C4A C12A 174.6(3)
C3A C4A C5A C6A 1.4(6)
C12A C4A C5A C6A -176.1(4)
C4A C5A C6A C7A 0.5(6)
C5A C6A C7A C8A -0.7(6)
C6A C7A C8A C3A -1.0(6)
C6A C7A C8A C9A 177.1(4)
N1A C3A C8A C7A 174.4(4)
C4A C3A C8A C7A 2.7(6)
N1A C3A C8A C9A -3.7(6)
C4A C3A C8A C9A -175.3(3)
C7A C8A C9A C11A -71.1(5)
C3A C8A C9A C11A 107.0(4)
C7A C8A C9A C10A 53.4(5)
C3A C8A C9A C10A -128.5(4)
C5A C4A C12A C13A -64.0(5)
C3A C4A C12A C13A 118.5(4)
C5A C4A C12A C14A 59.5(5)
C3A C4A C12A C14A -118.1(4)
C2A N2A C15A C20A -86.6(4)
Li1A N2A C15A C20A 97.9(4)
C2A N2A C15A C16A 99.2(4)
Li1A N2A C15A C16A -76.3(5)
C20A C15A C16A C17A 0.8(5)
N2A C15A C16A C17A 174.9(3)
C20A C15A C16A C24A -177.6(3)
N2A C15A C16A C24A -3.5(5)
C15A C16A C17A C18A 0.5(6)
C24A C16A C17A C18A 178.9(4)
C16A C17A C18A C19A -1.2(6)
C17A C18A C19A C20A 0.7(6)
C18A C19A C20A C15A 0.6(6)
C18A C19A C20A C21A -177.2(4)
C16A C15A C20A C19A -1.3(5)
N2A C15A C20A C19A -175.4(3)
C16A C15A C20A C21A 176.4(4)
N2A C15A C20A C21A 2.4(5)
C19A C20A C21A C22A 61.1(5)
C15A C20A C21A C22A -116.6(4)
C19A C20A C21A C23A -62.7(5)
C15A C20A C21A C23A 119.6(4)
C17A C16A C24A C25A -55.8(5)
C15A C16A C24A C25A 122.6(4)
C17A C16A C24A C26A 67.6(5)
C15A C16A C24A C26A -114.0(4)
N1A C1A C29A C30A 57.8(4)
C2A C1A C29A C30A -61.9(4)
C28A C1A C29A C30A -176.4(3)
Li1A C1A C29A C30A 16.0(5)
C1A C29A C30A C31A -160.8(2)
C29A C30A C31A C322 -166.3(7)
C29A C30A C31A C321 164.9(7)
N1A Li1A O1E C2E -179.2(4)
N2A Li1A O1E C2E -28.4(8)
C2A Li1A O1E C2E -60.2(11)
C3E Li1A O1E C2E -166.3(6)
C1A Li1A O1E C2E -148.7(7)
N1A Li1A O1E C3E -12.9(6)
N2A Li1A O1E C3E 138.0(5)
C2A Li1A O1E C3E 106.2(9)
C1A Li1A O1E C3E 17.7(10)
C3E O1E C2E C1E 172.7(4)
Li1A O1E C2E C1E -21.3(6)
C2E O1E C3E C4E 79.7(5)
Li1A O1E C3E C4E -90.0(5)
C2E O1E C3E Li1A 169.7(5)
N1A Li1A C3E C4E -84.8(4)
O1E Li1A C3E C4E 104.9(5)
N2A Li1A C3E C4E 23.3(9)
C2A Li1A C3E C4E -30.9(7)
C1A Li1A C3E C4E -66.1(5)
N1A Li1A C3E O1E 170.2(5)
N2A Li1A C3E O1E -81.6(8)
C2A Li1A C3E O1E -135.8(7)
C1A Li1A C3E O1E -171.0(5)
N2B Li1B N1B C1B -4.8(4)
O1F Li1B N1B C1B 178.3(3)
C2B Li1B N1B C1B -2.8(2)
N2B Li1B N1B C3B 177.5(3)
O1F Li1B N1B C3B 0.6(5)
C1B Li1B N1B C3B -177.7(5)
C2B Li1B N1B C3B 179.5(3)
O1F Li1B N2B C15B 22.7(12)
N1B Li1B N2B C15B -150.1(3)
C1B Li1B N2B C15B -152.5(3)
C2B Li1B N2B C15B -153.7(5)
O1F Li1B N2B C2B 176.4(10)
N1B Li1B N2B C2B 3.6(4)
C1B Li1B N2B C2B 1.2(3)
C3B N1B C1B C27B 2.7(5)
Li1B N1B C1B C27B -175.1(3)
C3B N1B C1B C2B -177.3(3)
Li1B N1B C1B C2B 4.9(4)
C3B N1B C1B Li1B 177.8(5)
N2B Li1B C1B N1B 174.5(4)
O1F Li1B C1B N1B -2.5(5)
C2B Li1B C1B N1B 175.6(4)
N2B Li1B C1B C27B -170.0(10)
O1F Li1B C1B C27B 13.0(14)
N1B Li1B C1B C27B 15.5(10)
C2B Li1B C1B C27B -168.9(11)
N2B Li1B C1B C2B -1.1(2)
O1F Li1B C1B C2B -178.1(6)
N1B Li1B C1B C2B -175.6(4)
C15B N2B C2B C1B 154.1(3)
Li1B N2B C2B C1B -2.0(4)
C15B N2B C2B C28B 34.7(4)
Li1B N2B C2B C28B -121.3(4)
C15B N2B C2B C29B -87.2(4)
Li1B N2B C2B C29B 116.7(4)
C15B N2B C2B Li1B 156.1(5)
N1B C1B C2B N2B -2.2(4)
C27B C1B C2B N2B 177.8(3)
Li1B C1B C2B N2B 1.3(3)
N1B C1B C2B C28B 121.5(3)
C27B C1B C2B C28B -58.5(4)
Li1B C1B C2B C28B 124.9(3)
N1B C1B C2B C29B -125.5(3)
C27B C1B C2B C29B 54.5(4)
Li1B C1B C2B C29B -122.1(3)
N1B C1B C2B Li1B -3.4(3)
C27B C1B C2B Li1B 176.6(3)
O1F Li1B C2B N2B -167(3)
N1B Li1B C2B N2B -175.7(4)
C1B Li1B C2B N2B -178.0(4)
N2B Li1B C2B C1B 178.0(4)
O1F Li1B C2B C1B 11(3)
N1B Li1B C2B C1B 2.3(2)
N2B Li1B C2B C28B 80.6(4)
O1F Li1B C2B C28B -87(3)
N1B Li1B C2B C28B -95.1(4)
C1B Li1B C2B C28B -97.4(4)
N2B Li1B C2B C29B -84.5(4)
O1F Li1B C2B C29B 108(3)
N1B Li1B C2B C29B 99.7(3)
C1B Li1B C2B C29B 97.4(4)
C1B N1B C3B C4B 79.1(4)
Li1B N1B C3B C4B -103.5(4)
C1B N1B C3B C8B -109.3(4)
Li1B N1B C3B C8B 68.1(5)
C8B C3B C4B C5B 0.0(5)
N1B C3B C4B C5B 171.5(3)
C8B C3B C4B C9B -177.6(3)
N1B C3B C4B C9B -6.2(5)
C3B C4B C5B C6B -0.5(6)
C9B C4B C5B C6B 177.2(3)
C4B C5B C6B C7B 0.8(6)
C5B C6B C7B C8B -0.7(6)
C6B C7B C8B C3B 0.3(6)
C6B C7B C8B C12B 178.5(4)
C4B C3B C8B C7B 0.1(5)
N1B C3B C8B C7B -171.5(3)
C4B C3B C8B C12B -178.2(3)
N1B C3B C8B C12B 10.3(5)
C5B C4B C9B C11B -71.1(4)
C3B C4B C9B C11B 106.5(4)
C5B C4B C9B C10B 52.6(5)
C3B C4B C9B C10B -129.8(4)
C7B C8B C12B C14B 51.8(5)
C3B C8B C12B C14B -129.9(4)
C7B C8B C12B C13B -72.8(5)
C3B C8B C12B C13B 105.4(4)
C2B N2B C15B C16B 92.5(4)
Li1B N2B C15B C16B -114.4(4)
C2B N2B C15B C20B -95.1(4)
Li1B N2B C15B C20B 58.0(5)
N2B C15B C16B C17B 179.5(3)
C20B C15B C16B C17B 6.8(5)
N2B C15B C16B C24B 3.1(5)
C20B C15B C16B C24B -169.5(3)
C15B C16B C17B C18B -2.8(6)
C24B C16B C17B C18B 173.7(4)
C16B C17B C18B C19B -2.2(6)
C17B C18B C19B C20B 2.8(6)
C18B C19B C20B C15B 1.5(6)
C18B C19B C20B C21B -176.0(4)
N2B C15B C20B C19B -179.1(3)
C16B C15B C20B C19B -6.3(5)
N2B C15B C20B C21B -1.7(5)
C16B C15B C20B C21B 171.2(3)
C19B C20B C21B C22B -47.7(5)
C15B C20B C21B C22B 134.8(4)
C19B C20B C21B C23B 75.6(5)
C15B C20B C21B C23B -101.8(4)
C17B C16B C24B C25B 55.9(5)
C15B C16B C24B C25B -127.7(4)
C17B C16B C24B C26B -67.0(4)
C15B C16B C24B C26B 109.4(4)
N2B C2B C29B C30B -66.0(4)
C1B C2B C29B C30B 54.3(4)
C28B C2B C29B C30B 167.8(3)
Li1B C2B C29B C30B -24.4(5)
C2B C29B C30B C31B 171.3(3)
C29B C30B C31B C32B 175.3(4)
N2B Li1B O1F C2F 30.6(12)
N1B Li1B O1F C2F -157.4(3)
C1B Li1B O1F C2F -156.2(5)
C2B Li1B O1F C2F -165(3)
N2B Li1B O1F C3F -148.4(9)
N1B Li1B O1F C3F 23.6(6)
C1B Li1B O1F C3F 24.8(7)
C2B Li1B O1F C3F 16(4)
C3F O1F C2F C1F -176.5(4)
Li1B O1F C2F C1F 4.3(5)
C2F O1F C3F C4F -75.9(5)
Li1B O1F C3F C4F 103.2(5)
